data_7153068
loop_
_publ_author_name
'Gunawan, Steven'
'Hulme, Christopher'

_publ_section_title
;
 Bifunctional building blocks in the Ugi-azide condensation reaction: a
 general strategy toward exploration of new molecular diversity.
;
_journal_issue 36
_journal_name_full 'Organic &amp; biomolecular chemistry'
_journal_page_first 6036
_journal_page_last 6046
_journal_paper_doi 10.1039/c3ob40900g
_journal_volume 11
_journal_year 2013
_chemical_formula_sum 'C25 H22 F N5 O2'
_chemical_formula_weight 443.50
_chemical_name_common t2-132
_space_group_crystal_system orthorhombic
_space_group_IT_number 33
_space_group_name_Hall 'P 2c -2n'
_space_group_name_H-M_alt 'P n a 21'
_symmetry_space_group_name_Hall 'P 2c -2n'
_symmetry_space_group_name_H-M 'P n a 21'
_atom_sites_solution_hydrogens geom
_atom_sites_solution_primary direct
_atom_sites_solution_secondary difmap
_cell_angle_alpha 90
_cell_angle_beta 90
_cell_angle_gamma 90
_cell_formula_units_Z 4
_cell_length_a 13.5092(5)
_cell_length_b 8.1592(3)
_cell_length_c 19.6436(8)
_cell_measurement_reflns_used 8890
_cell_measurement_temperature 100.(2)
_cell_measurement_theta_max 30.1300
_cell_measurement_theta_min 2.7032
_cell_volume 2165.20(14)
_computing_cell_refinement 'SAINT V7.68A (Bruker AXS, 2009)'
_computing_data_collection 'Bruker Instrument Service v2011.2.0.0'
_computing_data_reduction 'SAINT V7.68A (Bruker AXS, 2009)'
_computing_structure_refinement 'SHELXL-97 (Sheldrick, 2008)'
_computing_structure_solution 'SHELXS-97 (Sheldrick, 2008)'
_diffrn_ambient_temperature 100.(2)
_diffrn_detector_area_resol_mean 8.3333
_diffrn_measured_fraction_theta_full 0.999
_diffrn_measured_fraction_theta_max 0.999
_diffrn_radiation_monochromator graphite
_diffrn_radiation_type 'Mo K\a'
_diffrn_radiation_wavelength 0.71073
_diffrn_reflns_av_R_equivalents 0.0322
_diffrn_reflns_av_sigmaI/netI 0.0302
_diffrn_reflns_limit_h_max 19
_diffrn_reflns_limit_h_min -17
_diffrn_reflns_limit_k_max 11
_diffrn_reflns_limit_k_min -9
_diffrn_reflns_limit_l_max 27
_diffrn_reflns_limit_l_min -27
_diffrn_reflns_number 29337
_diffrn_reflns_theta_full 30.18
_diffrn_reflns_theta_max 30.18
_diffrn_reflns_theta_min 2.07
_exptl_absorpt_coefficient_mu 0.096
_exptl_absorpt_correction_T_max 0.98
_exptl_absorpt_correction_T_min 0.91
_exptl_absorpt_correction_type multi-scan
_exptl_absorpt_process_details 'SADABS V2008/1 (Bruker AXS)'
_exptl_crystal_colour 'clear colourless'
_exptl_crystal_density_diffrn 1.370
_exptl_crystal_density_method 'not measured'
_exptl_crystal_description 'slightly irregular, but more or less box shaped'
_exptl_crystal_F_000 928
_exptl_crystal_size_max 0.300
_exptl_crystal_size_mid 0.260
_exptl_crystal_size_min 0.260
_refine_diff_density_max 0.302
_refine_diff_density_min -0.182
_refine_ls_extinction_method none
_refine_ls_goodness_of_fit_ref 1.024
_refine_ls_hydrogen_treatment noref
_refine_ls_matrix_type full
_refine_ls_number_parameters 300
_refine_ls_number_reflns 6400
_refine_ls_number_restraints 1
_refine_ls_restrained_S_all 1.024
_refine_ls_R_factor_all 0.0431
_refine_ls_R_factor_gt 0.0356
_refine_ls_shift/su_max 0.001
_refine_ls_shift/su_mean 0.000
_refine_ls_structure_factor_coef Fsqd
_refine_ls_weighting_details 'calc w=1/[\s^2^(Fo^2^)+(0.0491P)^2^+0.2127P] where P=(Fo^2^+2Fc^2^)/3'
_refine_ls_weighting_scheme calc
_refine_ls_wR_factor_gt 0.0835
_refine_ls_wR_factor_ref 0.0879
_reflns_number_gt 5712
_reflns_number_total 6400
_reflns_threshold_expression >2sigma(I)
_cod_data_source_file c3ob40900g.txt
_cod_data_source_block I
_cod_database_code 7153068

loop_
_space_group_symop_operation_xyz
'x, y, z'
'-x, -y, z+1/2'
'-x+1/2, y+1/2, z+1/2'
'x+1/2, -y+1/2, z'

loop_
_atom_site_type_symbol
_atom_site_label
_atom_site_fract_x
_atom_site_fract_y
_atom_site_fract_z
_atom_site_U_iso_or_equiv
_atom_site_adp_type
_atom_site_calc_flag
_atom_site_refinement_flags
_atom_site_occupancy
F F1 0.80783(7) -0.15558(11) 0.33455(5) 0.0342(2) Uani d . 1
O O1 1.07911(7) 0.62640(12) 0.09821(5) 0.02075(19) Uani d . 1
O O2 1.02099(8) 0.70016(14) 0.27531(5) 0.0295(2) Uani d . 1
N N5 0.93374(8) 0.52968(14) 0.20702(5) 0.0176(2) Uani d . 1
N N1 0.99727(8) 0.19426(13) 0.08579(5) 0.0155(2) Uani d . 1
N N4 1.08186(8) 0.29780(15) 0.16898(6) 0.0192(2) Uani d . 1
N N3 1.13087(9) 0.16719(14) 0.14125(6) 0.0212(2) Uani d . 1
N N2 1.08111(8) 0.10361(14) 0.09154(6) 0.0191(2) Uani d . 1
C C15 0.82083(11) 0.00468(17) 0.31822(7) 0.0236(3) Uani d . 1
C C16 0.73847(10) 0.09629(18) 0.30318(7) 0.0225(3) Uani d . 1
H H2 0.674 0.0501 0.3055 0.027 Uiso calc R 1
C C17 0.75256(10) 0.25883(17) 0.28437(6) 0.0200(3) Uani d . 1
H H3 0.6967 0.3245 0.2734 0.024 Uiso calc R 1
C C12 0.84661(10) 0.32717(16) 0.28129(6) 0.0182(2) Uani d . 1
C C11 0.85855(10) 0.50326(17) 0.26014(7) 0.0211(3) Uani d . 1
H H5A 0.7941 0.5443 0.2433 0.025 Uiso calc R 1
H H5B 0.8766 0.5689 0.3007 0.025 Uiso calc R 1
C C2 0.91964(9) 0.43990(15) 0.14294(6) 0.0163(2) Uani d . 1
H H6 0.8556 0.3794 0.1471 0.02 Uiso calc R 1
C C1 0.99969(9) 0.31229(15) 0.13379(6) 0.0158(2) Uani d . 1
C C18 0.92126(9) 0.15583(15) 0.03668(6) 0.0146(2) Uani d . 1
C C19 0.93689(9) 0.20429(15) -0.03080(6) 0.0163(2) Uani d . 1
C C20 0.86235(10) 0.17100(16) -0.07749(7) 0.0185(2) Uani d . 1
H H10 0.8704 0.2012 -0.1239 0.022 Uiso calc R 1
C C21 0.77587(10) 0.09345(17) -0.05648(7) 0.0204(3) Uani d . 1
H H11 0.7247 0.0733 -0.0886 0.024 Uiso calc R 1
C C6 0.91109(10) 0.54868(15) 0.08078(6) 0.0172(2) Uani d . 1
C C7 0.82596(10) 0.55225(17) 0.04100(7) 0.0210(3) Uani d . 1
H H13 0.769 0.4919 0.0543 0.025 Uiso calc R 1
C C8 0.82474(12) 0.64475(18) -0.01842(8) 0.0268(3) Uani d . 1
H H14 0.7667 0.6472 -0.0457 0.032 Uiso calc R 1
C C9 0.90706(12) 0.73311(18) -0.03814(7) 0.0278(3) Uani d . 1
H H15 0.9057 0.7938 -0.0794 0.033 Uiso calc R 1
C C10 0.99182(12) 0.73394(18) 0.00196(7) 0.0245(3) Uani d . 1
H H16 1.0479 0.797 -0.0109 0.029 Uiso calc R 1
C C5 0.99291(10) 0.64080(17) 0.06115(7) 0.0194(2) Uani d . 1
C C4 1.07810(10) 0.69871(18) 0.16406(7) 0.0216(3) Uani d . 1
H H18A 1.0646 0.817 0.1578 0.026 Uiso calc R 1
H H18B 1.1461 0.6898 0.1825 0.026 Uiso calc R 1
C C3 1.00808(10) 0.63772(17) 0.21929(7) 0.0196(3) Uani d . 1
C C23 0.83715(9) 0.07381(15) 0.05881(6) 0.0164(2) Uani d . 1
C C22 0.76323(10) 0.04536(17) 0.01031(7) 0.0198(2) Uani d . 1
H H21 0.7037 -0.0077 0.0235 0.024 Uiso calc R 1
C C25 1.03060(11) 0.28972(18) -0.05209(7) 0.0221(3) Uani d . 1
H H22A 1.0275 0.3153 -0.1008 0.033 Uiso calc R 1
H H22B 1.0874 0.2181 -0.0433 0.033 Uiso calc R 1
H H22C 1.038 0.3915 -0.0261 0.033 Uiso calc R 1
C C24 0.82499(10) 0.01115(17) 0.13040(7) 0.0204(3) Uani d . 1
H H23A 0.8823 0.044 0.1578 0.031 Uiso calc R 1
H H23B 0.8201 -0.1087 0.1297 0.031 Uiso calc R 1
H H23C 0.7646 0.0574 0.1503 0.031 Uiso calc R 1
C C13 0.92775(10) 0.22992(19) 0.29822(7) 0.0231(3) Uani d . 1
H H24 0.9923 0.2761 0.2972 0.028 Uiso calc R 1
C C14 0.91587(10) 0.06643(19) 0.31653(8) 0.0258(3) Uani d . 1
H H25 0.9712 -0.0003 0.3275 0.031 Uiso calc R 1

loop_
_atom_site_aniso_label
_atom_site_aniso_U_11
_atom_site_aniso_U_22
_atom_site_aniso_U_33
_atom_site_aniso_U_12
_atom_site_aniso_U_13
_atom_site_aniso_U_23
F1 0.0368(5) 0.0240(5) 0.0419(5) -0.0005(4) 0.0067(4) 0.0133(4)
O1 0.0207(5) 0.0219(5) 0.0196(4) 0.0005(4) 0.0028(4) -0.0021(4)
O2 0.0334(6) 0.0331(6) 0.0218(5) -0.0054(4) -0.0018(4) -0.0108(4)
N5 0.0218(5) 0.0165(5) 0.0144(5) -0.0009(4) 0.0020(4) -0.0026(4)
N1 0.0161(5) 0.0152(5) 0.0151(4) 0.0002(4) 0.0000(4) -0.0008(4)
N4 0.0208(5) 0.0175(5) 0.0192(5) 0.0017(4) -0.0026(4) -0.0016(4)
N3 0.0220(6) 0.0204(5) 0.0213(5) 0.0027(4) -0.0029(4) -0.0003(4)
N2 0.0171(5) 0.0183(5) 0.0220(5) 0.0021(4) -0.0013(4) -0.0002(4)
C15 0.0285(7) 0.0228(7) 0.0194(6) -0.0011(5) 0.0024(5) 0.0057(5)
C16 0.0223(6) 0.0273(7) 0.0179(6) -0.0035(5) 0.0010(5) 0.0007(5)
C17 0.0205(6) 0.0251(7) 0.0144(5) 0.0018(5) -0.0002(4) -0.0004(5)
C12 0.0221(6) 0.0210(6) 0.0115(5) -0.0002(5) 0.0000(4) -0.0011(4)
C11 0.0234(7) 0.0219(6) 0.0181(6) -0.0003(5) 0.0065(5) -0.0028(5)
C2 0.0187(6) 0.0160(6) 0.0143(5) -0.0007(4) -0.0001(4) -0.0016(4)
C1 0.0187(6) 0.0140(5) 0.0148(5) -0.0011(4) 0.0012(4) -0.0004(4)
C18 0.0145(5) 0.0144(6) 0.0149(5) 0.0016(4) -0.0014(4) -0.0025(4)
C19 0.0178(6) 0.0155(6) 0.0157(5) 0.0001(4) 0.0026(4) -0.0012(4)
C20 0.0206(6) 0.0189(6) 0.0160(5) 0.0035(5) -0.0004(5) -0.0007(4)
C21 0.0171(6) 0.0239(6) 0.0202(6) 0.0013(5) -0.0038(5) -0.0024(5)
C6 0.0232(6) 0.0142(6) 0.0144(5) 0.0031(5) 0.0010(4) -0.0015(4)
C7 0.0231(7) 0.0193(6) 0.0205(6) 0.0045(5) -0.0016(5) -0.0018(5)
C8 0.0326(8) 0.0265(7) 0.0211(6) 0.0094(6) -0.0060(6) -0.0014(5)
C9 0.0423(9) 0.0231(7) 0.0181(6) 0.0095(6) 0.0030(6) 0.0034(5)
C10 0.0322(7) 0.0193(7) 0.0219(6) 0.0044(6) 0.0071(5) 0.0021(5)
C5 0.0241(6) 0.0163(6) 0.0178(5) 0.0035(5) 0.0016(5) -0.0023(5)
C4 0.0228(6) 0.0205(7) 0.0214(6) -0.0034(5) -0.0002(5) -0.0027(5)
C3 0.0212(6) 0.0187(6) 0.0189(6) 0.0022(5) -0.0008(5) -0.0025(5)
C23 0.0191(6) 0.0148(5) 0.0153(5) 0.0020(5) 0.0020(4) -0.0004(4)
C22 0.0170(6) 0.0213(6) 0.0211(6) -0.0004(5) 0.0019(5) -0.0012(5)
C25 0.0239(7) 0.0242(7) 0.0182(6) -0.0055(5) 0.0052(5) -0.0015(5)
C24 0.0226(6) 0.0214(6) 0.0174(6) -0.0010(5) 0.0028(5) 0.0020(5)
C13 0.0198(6) 0.0288(7) 0.0208(6) -0.0024(5) -0.0008(5) 0.0030(5)
C14 0.0226(7) 0.0301(8) 0.0248(6) 0.0034(5) 0.0003(5) 0.0067(6)

loop_
_atom_type_symbol
_atom_type_description
_atom_type_scat_dispersion_real
_atom_type_scat_dispersion_imag
_atom_type_scat_source
C C 0.0033 0.0016 'International Tables Vol C Tables 4.2.6.8 and 6.1.1.4'
H H 0.0000 0.0000 'International Tables Vol C Tables 4.2.6.8 and 6.1.1.4'
N N 0.0061 0.0033 'International Tables Vol C Tables 4.2.6.8 and 6.1.1.4'
O O 0.0106 0.0060 'International Tables Vol C Tables 4.2.6.8 and 6.1.1.4'
F F 0.0171 0.0103 'International Tables Vol C Tables 4.2.6.8 and 6.1.1.4'

loop_
_geom_angle_atom_site_label_1
_geom_angle_atom_site_label_2
_geom_angle_atom_site_label_3
_geom_angle
C5 O1 C4 115.92(10)
C3 N5 C2 124.88(10)
C3 N5 C11 118.66(11)
C2 N5 C11 116.42(10)
C1 N1 N2 108.10(10)
C1 N1 C18 129.79(11)
N2 N1 C18 122.06(10)
C1 N4 N3 105.65(10)
N2 N3 N4 111.19(10)
N3 N2 N1 106.13(10)
F1 C15 C16 118.06(13)
F1 C15 C14 118.55(13)
C16 C15 C14 123.39(13)
C15 C16 C17 117.76(13)
C15 C16 H2 121.1
C17 C16 H2 121.1
C12 C17 C16 121.34(12)
C12 C17 H3 119.3
C16 C17 H3 119.3
C17 C12 C13 118.72(12)
C17 C12 C11 119.58(12)
C13 C12 C11 121.70(12)
N5 C11 C12 114.18(11)
N5 C11 H5A 108.7
C12 C11 H5A 108.7
N5 C11 H5B 108.7
C12 C11 H5B 108.7
H5A C11 H5B 107.6
N5 C2 C1 110.65(10)
N5 C2 C6 114.13(10)
C1 C2 C6 111.25(10)
N5 C2 H6 106.8
C1 C2 H6 106.8
C6 C2 H6 106.8
N4 C1 N1 108.93(11)
N4 C1 C2 127.17(11)
N1 C1 C2 123.89(11)
C23 C18 C19 123.80(11)
C23 C18 N1 118.53(11)
C19 C18 N1 117.67(11)
C20 C19 C18 117.44(11)
C20 C19 C25 121.14(12)
C18 C19 C25 121.42(11)
C19 C20 C21 120.13(12)
C19 C20 H10 119.9
C21 C20 H10 119.9
C22 C21 C20 121.01(12)
C22 C21 H11 119.5
C20 C21 H11 119.5
C7 C6 C5 119.35(12)
C7 C6 C2 121.91(12)
C5 C6 C2 118.66(11)
C8 C7 C6 119.53(13)
C8 C7 H13 120.2
C6 C7 H13 120.2
C9 C8 C7 120.63(14)
C9 C8 H14 119.7
C7 C8 H14 119.7
C8 C9 C10 120.47(13)
C8 C9 H15 119.8
C10 C9 H15 119.8
C5 C10 C9 118.72(14)
C5 C10 H16 120.6
C9 C10 H16 120.6
O1 C5 C10 119.85(12)
O1 C5 C6 118.61(11)
C10 C5 C6 121.27(13)
O1 C4 C3 121.23(11)
O1 C4 H18A 107.0
C3 C4 H18A 107.0
O1 C4 H18B 107.0
C3 C4 H18B 107.0
H18A C4 H18B 106.8
O2 C3 N5 122.32(13)
O2 C3 C4 114.55(12)
N5 C3 C4 123.03(12)
C18 C23 C22 116.79(11)
C18 C23 C24 123.06(11)
C22 C23 C24 120.12(11)
C21 C22 C23 120.78(12)
C21 C22 H21 119.6
C23 C22 H21 119.6
C19 C25 H22A 109.5
C19 C25 H22B 109.5
H22A C25 H22B 109.5
C19 C25 H22C 109.5
H22A C25 H22C 109.5
H22B C25 H22C 109.5
C23 C24 H23A 109.5
C23 C24 H23B 109.5
H23A C24 H23B 109.5
C23 C24 H23C 109.5
H23A C24 H23C 109.5
H23B C24 H23C 109.5
C14 C13 C12 121.14(13)
C14 C13 H24 119.4
C12 C13 H24 119.4
C15 C14 C13 117.64(13)
C15 C14 H25 121.2
C13 C14 H25 121.2

loop_
_geom_bond_atom_site_label_1
_geom_bond_atom_site_label_2
_geom_bond_distance
F1 C15 1.3578(16)
O1 C5 1.3783(16)
O1 C4 1.4218(17)
O2 C3 1.2252(17)
N5 C3 1.3579(18)
N5 C2 1.4687(15)
N5 C11 1.4721(16)
N1 C1 1.3482(15)
N1 N2 1.3575(15)
N1 C18 1.4434(15)
N4 C1 1.3130(16)
N4 N3 1.3677(16)
N3 N2 1.2940(16)
C15 C16 1.3726(19)
C15 C14 1.380(2)
C16 C17 1.390(2)
C16 H2 0.95
C17 C12 1.3888(19)
C17 H3 0.95
C12 C13 1.3935(19)
C12 C11 1.5042(19)
C11 H5A 0.99
C11 H5B 0.99
C2 C1 1.5119(17)
C2 C6 1.5140(16)
C2 H6 1.0
C18 C23 1.3885(17)
C18 C19 1.3992(17)
C19 C20 1.3888(18)
C19 C25 1.5045(18)
C20 C21 1.3912(19)
C20 H10 0.95
C21 C22 1.3800(18)
C21 H11 0.95
C6 C7 1.3906(18)
C6 C5 1.3911(19)
C7 C8 1.390(2)
C7 H13 0.95
C8 C9 1.381(2)
C8 H14 0.95
C9 C10 1.390(2)
C9 H15 0.95
C10 C5 1.3892(18)
C10 H16 0.95
C4 C3 1.5229(19)
C4 H18A 0.99
C4 H18B 0.99
C23 C22 1.3996(18)
C23 C24 1.5053(17)
C22 H21 0.95
C25 H22A 0.98
C25 H22B 0.98
C25 H22C 0.98
C24 H23A 0.98
C24 H23B 0.98
C24 H23C 0.98
C13 C14 1.391(2)
C13 H24 0.95
C14 H25 0.95

loop_
_geom_torsion_atom_site_label_1
_geom_torsion_atom_site_label_2
_geom_torsion_atom_site_label_3
_geom_torsion_atom_site_label_4
_geom_torsion
C1 N4 N3 N2 -0.29(15)
N4 N3 N2 N1 0.27(14)
C1 N1 N2 N3 -0.14(13)
C18 N1 N2 N3 -177.83(11)
F1 C15 C16 C17 -177.96(12)
C14 C15 C16 C17 1.0(2)
C15 C16 C17 C12 -0.44(19)
C16 C17 C12 C13 -0.68(19)
C16 C17 C12 C11 179.51(12)
C3 N5 C11 C12 -124.54(13)
C2 N5 C11 C12 57.76(16)
C17 C12 C11 N5 -130.83(13)
C13 C12 C11 N5 49.36(17)
C3 N5 C2 C1 70.01(16)
C11 N5 C2 C1 -112.45(12)
C3 N5 C2 C6 -56.37(17)
C11 N5 C2 C6 121.17(12)
N3 N4 C1 N1 0.19(14)
N3 N4 C1 C2 -178.86(12)
N2 N1 C1 N4 -0.04(14)
C18 N1 C1 N4 177.41(12)
N2 N1 C1 C2 179.06(11)
C18 N1 C1 C2 -3.5(2)
N5 C2 C1 N4 -12.20(18)
C6 C2 C1 N4 115.77(14)
N5 C2 C1 N1 168.88(11)
C6 C2 C1 N1 -63.16(15)
C1 N1 C18 C23 -76.26(17)
N2 N1 C18 C23 100.88(14)
C1 N1 C18 C19 103.58(15)
N2 N1 C18 C19 -79.28(15)
C23 C18 C19 C20 1.54(19)
N1 C18 C19 C20 -178.29(11)
C23 C18 C19 C25 -178.66(12)
N1 C18 C19 C25 1.51(17)
C18 C19 C20 C21 0.49(18)
C25 C19 C20 C21 -179.30(12)
C19 C20 C21 C22 -1.3(2)
N5 C2 C6 C7 -117.87(13)
C1 C2 C6 C7 116.06(13)
N5 C2 C6 C5 65.59(15)
C1 C2 C6 C5 -60.48(14)
C5 C6 C7 C8 1.42(19)
C2 C6 C7 C8 -175.09(12)
C6 C7 C8 C9 -0.1(2)
C7 C8 C9 C10 -1.5(2)
C8 C9 C10 C5 1.7(2)
C4 O1 C5 C10 113.97(14)
C4 O1 C5 C6 -71.94(15)
C9 C10 C5 O1 173.54(12)
C9 C10 C5 C6 -0.4(2)
C7 C6 C5 O1 -175.17(12)
C2 C6 C5 O1 1.45(17)
C7 C6 C5 C10 -1.17(19)
C2 C6 C5 C10 175.46(12)
C5 O1 C4 C3 63.16(16)
C2 N5 C3 O2 -174.35(13)
C11 N5 C3 O2 8.2(2)
C2 N5 C3 C4 9.4(2)
C11 N5 C3 C4 -168.13(12)
O1 C4 C3 O2 173.61(13)
O1 C4 C3 N5 -9.8(2)
C19 C18 C23 C22 -2.63(19)
N1 C18 C23 C22 177.20(11)
C19 C18 C23 C24 175.14(12)
N1 C18 C23 C24 -5.03(18)
C20 C21 C22 C23 0.2(2)
C18 C23 C22 C21 1.72(19)
C24 C23 C22 C21 -176.12(12)
C17 C12 C13 C14 1.35(19)
C11 C12 C13 C14 -178.84(13)
F1 C15 C14 C13 178.60(13)
C16 C15 C14 C13 -0.3(2)
C12 C13 C14 C15 -0.9(2)
